data_4506435
loop_
_publ_author_name
'Bouzaid, Jocelyne'
'Schultz, Madeleine'
'Lao, Zane'
'Bartley, John'
'Bostrom, Thor'
'McMurtrie, John'

_publ_section_title
;
 Supramolecular Selection in Molecular Alloys
;
_journal_issue 8
_journal_name_full 'Crystal Growth &amp; Design'
_journal_page_first 3906
_journal_paper_doi 10.1021/cg300320r
_journal_volume 12
_journal_year 2012
_chemical_formula_moiety 'C30 H24 N6 Ru, 2(P F6)'
_chemical_formula_sum 'C30 H24 F12 N6 P2 Ru'
_chemical_formula_weight 859.56
_chemical_name_systematic
; 
 ? 
;
_space_group_IT_number 165
_symmetry_cell_setting trigonal
_symmetry_space_group_name_Hall '-P 3 2"c'
_symmetry_space_group_name_H-M 'P -3 c 1'
_atom_sites_solution_hydrogens geom
_atom_sites_solution_primary direct
_atom_sites_solution_secondary difmap
_audit_creation_method SHELXL-97
_cell_angle_alpha 90.00
_cell_angle_beta 90.00
_cell_angle_gamma 120.00
_cell_formula_units_Z 2
_cell_length_a 10.7046(2)
_cell_length_b 10.7046(2)
_cell_length_c 16.3796(4)
_cell_measurement_reflns_used 2134
_cell_measurement_temperature 225(2)
_cell_measurement_theta_max 28.6554
_cell_measurement_theta_min 3.3113
_cell_volume 1625.45(6)
_computing_cell_refinement
;
CrysAlis RED, Oxford Diffraction Ltd.,
Version 1.171.32.13 (release 29-11-2007 CrysAlis171 .NET)
(compiled Nov 29 2007,17:23:28)
;
_computing_data_collection
;
CrysAlis CCD, Oxford Diffraction Ltd.,
Version 1.171.32.13 (release 29-11-2007 CrysAlis171 .NET)
(compiled Nov 29 2007,17:23:28)
;
_computing_data_reduction
;
CrysAlis RED, Oxford Diffraction Ltd.,
Version 1.171.32.13 (release 29-11-2007 CrysAlis171 .NET)
(compiled Nov 29 2007,17:23:28)
;
_computing_molecular_graphics
;ORTEPIII (Farrugia, 1997)
WINGX-32 (Farrugia, 1999)
;
_computing_publication_material 'enCIFer 1.0 (CCDC, 2003)'
_computing_structure_refinement 'SHELXL-97 (Sheldrick, 1997)'
_computing_structure_solution 'SIR97 (Altomare, et. al. 1997)'
_diffrn_ambient_temperature 225(2)
_diffrn_detector_area_resol_mean 16.0774
_diffrn_measured_fraction_theta_full 0.996
_diffrn_measured_fraction_theta_max 0.885
_diffrn_measurement_device_type 'Oxford Diffraction Gemini'
_diffrn_measurement_method \w
_diffrn_radiation_monochromator graphite
_diffrn_radiation_source 'Enhance (Mo) X-ray Source'
_diffrn_radiation_type MoK\a
_diffrn_radiation_wavelength 0.71073
_diffrn_reflns_av_R_equivalents 0.0146
_diffrn_reflns_av_sigmaI/netI 0.0189
_diffrn_reflns_limit_h_max 14
_diffrn_reflns_limit_h_min -7
_diffrn_reflns_limit_k_max 13
_diffrn_reflns_limit_k_min -12
_diffrn_reflns_limit_l_max 18
_diffrn_reflns_limit_l_min -21
_diffrn_reflns_number 3198
_diffrn_reflns_theta_full 25.00
_diffrn_reflns_theta_max 28.71
_diffrn_reflns_theta_min 3.32
_diffrn_standards_decay_% 0
_diffrn_standards_number 0
_exptl_absorpt_coefficient_mu 0.684
_exptl_absorpt_correction_T_max 1
_exptl_absorpt_correction_T_min 0.99174
_exptl_absorpt_correction_type multi-scan
_exptl_absorpt_process_details
;
CrysAlis RED, Oxford Diffraction Ltd.,
Version 1.171.32.29 (release 10-06-2008 CrysAlis171 .NET)
(compiled Jun 10 2008,16:49:55)
Empirical absorption correction using spherical harmonics,
 implemented in SCALE3 ABSPACK scaling algorithm.
;
_exptl_crystal_colour red
_exptl_crystal_density_diffrn 1.756
_exptl_crystal_density_method 'not measured'
_exptl_crystal_description needle
_exptl_crystal_F_000 856
_exptl_crystal_size_max 0.35
_exptl_crystal_size_mid 0.22
_exptl_crystal_size_min 0.20
_refine_diff_density_max 0.459
_refine_diff_density_min -0.472
_refine_diff_density_rms 0.058
_refine_ls_extinction_method none
_refine_ls_goodness_of_fit_ref 1.024
_refine_ls_hydrogen_treatment constr
_refine_ls_matrix_type full
_refine_ls_number_parameters 78
_refine_ls_number_reflns 1253
_refine_ls_number_restraints 0
_refine_ls_restrained_S_all 1.024
_refine_ls_R_factor_all 0.0348
_refine_ls_R_factor_gt 0.0268
_refine_ls_shift/su_max 0.000
_refine_ls_shift/su_mean 0.000
_refine_ls_structure_factor_coef Fsqd
_refine_ls_weighting_details 'calc w=1/[\s^2^(Fo^2^)+(0.0350P)^2^+1.0000P] where P=(Fo^2^+2Fc^2^)/3'
_refine_ls_weighting_scheme calc
_refine_ls_wR_factor_gt 0.0680
_refine_ls_wR_factor_ref 0.0703
_reflns_number_gt 1012
_reflns_number_total 1253
_reflns_threshold_expression >2sigma(I)
_cod_data_source_file cg300320r_si_006.cif
_cod_data_source_block 5
_cod_original_sg_symbol_H-M P-3c1
_cod_database_code 4506435

loop_
_symmetry_equiv_pos_as_xyz
'x, y, z'
'-y, x-y, z'
'-x+y, -x, z'
'x-y, -y, -z+1/2'
'-x, -x+y, -z+1/2'
'y, x, -z+1/2'
'-x, -y, -z'
'y, -x+y, -z'
'x-y, x, -z'
'-x+y, y, z-1/2'
'x, x-y, z-1/2'
'-y, -x, z-1/2'

loop_
_atom_site_label
_atom_site_type_symbol
_atom_site_fract_x
_atom_site_fract_y
_atom_site_fract_z
_atom_site_U_iso_or_equiv
_atom_site_adp_type
_atom_site_occupancy
_atom_site_symmetry_multiplicity
_atom_site_calc_flag
_atom_site_refinement_flags
C1 C 0.1662(2) 0.2234(2) 0.38187(13) 0.0396(5) Uani 1 1 d .
H1 H 0.1976 0.1599 0.3992 0.048 Uiso 1 1 calc R
C2 C 0.2064(3) 0.3468(3) 0.42618(14) 0.0449(6) Uani 1 1 d .
H2 H 0.2635 0.3666 0.4733 0.054 Uiso 1 1 calc R
C3 C 0.1624(3) 0.4409(2) 0.40091(14) 0.0478(6) Uani 1 1 d .
H3 H 0.1868 0.5246 0.4312 0.057 Uiso 1 1 calc R
C4 C 0.0814(3) 0.4110(2) 0.33013(14) 0.0430(5) Uani 1 1 d .
H4 H 0.0524 0.4754 0.3111 0.052 Uiso 1 1 calc R
C5 C 0.0437(2) 0.2855(2) 0.28793(11) 0.0305(4) Uani 1 1 d .
N1 N 0.08288(17) 0.18996(17) 0.31430(9) 0.0291(3) Uani 1 1 d .
Ru1 Ru 0.0000 0.0000 0.2500 0.02501(12) Uani 1 6 d S
F1 F 0.7967(3) 0.3535(3) 0.42552(11) 0.1030(7) Uani 1 1 d .
F2 F 0.6840(2) 0.2225(2) 0.31396(11) 0.0867(6) Uani 1 1 d .
P1 P 0.6667 0.3333 0.36901(6) 0.0503(3) Uani 1 3 d S

loop_
_atom_site_aniso_label
_atom_site_aniso_U_11
_atom_site_aniso_U_22
_atom_site_aniso_U_33
_atom_site_aniso_U_23
_atom_site_aniso_U_13
_atom_site_aniso_U_12
C1 0.0430(12) 0.0362(11) 0.0367(10) -0.0042(9) -0.0115(9) 0.0176(10)
C2 0.0456(13) 0.0411(12) 0.0397(11) -0.0101(10) -0.0143(10) 0.0154(10)
C3 0.0533(15) 0.0349(12) 0.0474(13) -0.0145(10) -0.0080(11) 0.0163(11)
C4 0.0488(13) 0.0323(11) 0.0486(12) -0.0054(10) -0.0046(11) 0.0208(10)
C5 0.0291(10) 0.0277(9) 0.0321(9) 0.0003(8) 0.0007(8) 0.0123(8)
N1 0.0278(8) 0.0278(8) 0.0286(7) -0.0016(6) -0.0022(6) 0.0117(7)
Ru1 0.02521(14) 0.02521(14) 0.02460(19) 0.000 0.000 0.01261(7)
F1 0.1040(17) 0.137(2) 0.0736(11) 0.0214(13) -0.0259(12) 0.0648(15)
F2 0.1099(16) 0.0863(13) 0.0771(11) -0.0009(10) 0.0301(11) 0.0589(12)
P1 0.0619(4) 0.0619(4) 0.0270(5) 0.000 0.000 0.0310(2)

loop_
_atom_type_symbol
_atom_type_description
_atom_type_scat_dispersion_real
_atom_type_scat_dispersion_imag
_atom_type_scat_source
C C 0.0033 0.0016 'International Tables Vol C Tables 4.2.6.8 and 6.1.1.4'
H H 0.0000 0.0000 'International Tables Vol C Tables 4.2.6.8 and 6.1.1.4'
N N 0.0061 0.0033 'International Tables Vol C Tables 4.2.6.8 and 6.1.1.4'
F F 0.0171 0.0103 'International Tables Vol C Tables 4.2.6.8 and 6.1.1.4'
P P 0.1023 0.0942 'International Tables Vol C Tables 4.2.6.8 and 6.1.1.4'
Ru Ru -1.2594 0.8363 'International Tables Vol C Tables 4.2.6.8 and 6.1.1.4'

loop_
_geom_angle_atom_site_label_1
_geom_angle_atom_site_label_2
_geom_angle_atom_site_label_3
_geom_angle
_geom_angle_site_symmetry_1
_geom_angle_site_symmetry_3
N1 C1 C2 122.3(2) . .
N1 C1 H1 118.8 . .
C2 C1 H1 118.8 . .
C1 C2 C3 119.3(2) . .
C1 C2 H2 120.4 . .
C3 C2 H2 120.4 . .
C4 C3 C2 119.2(2) . .
C4 C3 H3 120.4 . .
C2 C3 H3 120.4 . .
C3 C4 C5 119.2(2) . .
C3 C4 H4 120.4 . .
C5 C4 H4 120.4 . .
N1 C5 C4 121.68(18) . .
N1 C5 C5 114.41(10) . 5
C4 C5 C5 123.89(13) . 5
C5 N1 C1 118.23(17) . .
C5 N1 Ru1 116.09(12) . .
C1 N1 Ru1 125.60(14) . .
N1 Ru1 N1 172.77(9) 4 .
N1 Ru1 N1 78.70(9) 4 2
N1 Ru1 N1 96.11(6) . 2
N1 Ru1 N1 96.11(6) 4 6
N1 Ru1 N1 89.49(9) . 6
N1 Ru1 N1 172.77(9) 2 6
N1 Ru1 N1 89.49(9) 4 3
N1 Ru1 N1 96.11(6) . 3
N1 Ru1 N1 96.11(6) 2 3
N1 Ru1 N1 78.70(9) 6 3
N1 Ru1 N1 96.11(6) 4 5
N1 Ru1 N1 78.70(9) . 5
N1 Ru1 N1 89.49(9) 2 5
N1 Ru1 N1 96.11(6) 6 5
N1 Ru1 N1 172.77(9) 3 5
F2 P1 F2 90.43(11) . 2_655
F2 P1 F2 90.43(11) . 3_665
F2 P1 F2 90.43(11) 2_655 3_665
F2 P1 F1 90.59(12) . .
F2 P1 F1 89.32(11) 2_655 .
F2 P1 F1 178.95(12) 3_665 .
F2 P1 F1 89.32(11) . 3_665
F2 P1 F1 178.95(12) 2_655 3_665
F2 P1 F1 90.59(12) 3_665 3_665
F1 P1 F1 89.67(12) . 3_665
F2 P1 F1 178.95(12) . 2_655
F2 P1 F1 90.59(12) 2_655 2_655
F2 P1 F1 89.32(11) 3_665 2_655
F1 P1 F1 89.67(12) . 2_655
F1 P1 F1 89.67(12) 3_665 2_655

loop_
_geom_bond_atom_site_label_1
_geom_bond_atom_site_label_2
_geom_bond_distance
_geom_bond_site_symmetry_2
C1 N1 1.352(3) .
C1 C2 1.375(3) .
C1 H1 0.9400 .
C2 C3 1.372(4) .
C2 H2 0.9400 .
C3 C4 1.386(3) .
C3 H3 0.9400 .
C4 C5 1.380(3) .
C4 H4 0.9400 .
C5 N1 1.355(2) .
C5 C5 1.484(4) 5
N1 Ru1 2.0560(16) .
Ru1 N1 2.0560(16) 4
Ru1 N1 2.0560(16) 2
Ru1 N1 2.0560(16) 6
Ru1 N1 2.0560(16) 3
Ru1 N1 2.0560(16) 5
F1 P1 1.594(2) .
F2 P1 1.5736(18) .
P1 F2 1.5736(18) 2_655
P1 F2 1.5736(18) 3_665
P1 F1 1.594(2) 3_665
P1 F1 1.594(2) 2_655

loop_
_geom_torsion_atom_site_label_1
_geom_torsion_atom_site_label_2
_geom_torsion_atom_site_label_3
_geom_torsion_atom_site_label_4
_geom_torsion
_geom_torsion_site_symmetry_1
_geom_torsion_site_symmetry_4
N1 C1 C2 C3 -0.7(4) . .
C1 C2 C3 C4 -1.6(4) . .
C2 C3 C4 C5 1.7(4) . .
C3 C4 C5 N1 0.6(3) . .
C3 C4 C5 C5 179.4(2) . 5
C4 C5 N1 C1 -2.9(3) . .
C5 C5 N1 C1 178.2(2) 5 .
C4 C5 N1 Ru1 174.07(16) . .
C5 C5 N1 Ru1 -4.8(3) 5 .
C2 C1 N1 C5 3.0(3) . .
C2 C1 N1 Ru1 -173.67(17) . .
C5 N1 Ru1 N1 -42.70(13) . 4
C1 N1 Ru1 N1 134.00(17) . 4
C5 N1 Ru1 N1 -86.44(17) . 2
C1 N1 Ru1 N1 90.26(14) . 2
C5 N1 Ru1 N1 98.15(14) . 6
C1 N1 Ru1 N1 -85.15(17) . 6
C5 N1 Ru1 N1 176.72(14) . 3
C1 N1 Ru1 N1 -6.58(17) . 3
C5 N1 Ru1 N1 1.81(10) . 5
C1 N1 Ru1 N1 178.5(2) . 5
